data_2223847
loop_
_publ_author_name
'Li, Wenkuan'
'Yin, Handong'
'Dong, Lei'
'Li, Jing'
'Zhang, Qijun'

_publ_section_title
;
 \m-2-Aminoterephthalato-\k^2^<i>O</i>^1^:<i>O</i>^4^-bis[triphenyltin(IV)]
;
_journal_coeditor_code HY2231
_journal_issue 11
_journal_name_full 'Acta Crystallographica Section E'
_journal_page_first m1451
_journal_paper_doi 10.1107/S1600536809043554
_journal_volume 65
_journal_year 2009
_chemical_formula_iupac '[Sn2 (C6 H5)6 (C8 H5 N O4)]'
_chemical_formula_moiety 'C44 H35 N O4 Sn2'
_chemical_formula_sum 'C44 H35 N O4 Sn2'
_chemical_formula_weight 879.11
_chemical_name_systematic
;
\m-2-Aminoterephthalato-\k^2^<i>O</i>^1^:<i>O</i>^4^-bis[triphenyltin(IV)]
;
_space_group_IT_number 14
_symmetry_cell_setting monoclinic
_symmetry_space_group_name_Hall '-P 2ybc'
_symmetry_space_group_name_H-M 'P 1 21/c 1'
_atom_sites_solution_hydrogens geom
_atom_sites_solution_primary direct
_atom_sites_solution_secondary difmap
_audit_creation_method SHELXL-97
_cell_angle_alpha 90.00
_cell_angle_beta 93.0320(10)
_cell_angle_gamma 90.00
_cell_formula_units_Z 4
_cell_length_a 16.2933(14)
_cell_length_b 20.6628(18)
_cell_length_c 11.5254(11)
_cell_measurement_reflns_used 4322
_cell_measurement_temperature 298(2)
_cell_measurement_theta_max 25.14
_cell_measurement_theta_min 2.5
_cell_volume 3874.8(6)
_computing_cell_refinement 'SAINT (Siemens, 1996)'
_computing_data_collection 'SMART (Siemens, 1996)'
_computing_data_reduction 'SAINT (Siemens, 1996)'
_computing_molecular_graphics 'SHELXTL (Sheldrick, 2008)'
_computing_publication_material 'SHELXTL (Sheldrick, 2008)'
_computing_structure_refinement 'SHELXL97 (Sheldrick, 2008)'
_computing_structure_solution 'SHELXS97 (Sheldrick, 2008)'
_diffrn_ambient_temperature 298(2)
_diffrn_measured_fraction_theta_full 0.997
_diffrn_measured_fraction_theta_max 0.997
_diffrn_measurement_device_type 'Siemens SMART 1000 CCD'
_diffrn_measurement_method '\f and \w'
_diffrn_radiation_monochromator graphite
_diffrn_radiation_source 'fine-focus sealed tube'
_diffrn_radiation_type MoK\a
_diffrn_radiation_wavelength 0.71073
_diffrn_reflns_av_R_equivalents 0.0705
_diffrn_reflns_av_sigmaI/netI 0.0764
_diffrn_reflns_limit_h_max 18
_diffrn_reflns_limit_h_min -19
_diffrn_reflns_limit_k_max 24
_diffrn_reflns_limit_k_min -13
_diffrn_reflns_limit_l_max 13
_diffrn_reflns_limit_l_min -13
_diffrn_reflns_number 19986
_diffrn_reflns_theta_full 25.02
_diffrn_reflns_theta_max 25.02
_diffrn_reflns_theta_min 1.59
_exptl_absorpt_coefficient_mu 1.331
_exptl_absorpt_correction_T_max 0.8784
_exptl_absorpt_correction_T_min 0.7493
_exptl_absorpt_correction_type multi-scan
_exptl_absorpt_process_details '(SADABS; Sheldrick, 1996)'
_exptl_crystal_colour yellow
_exptl_crystal_density_diffrn 1.507
_exptl_crystal_density_method 'not measured'
_exptl_crystal_description needle
_exptl_crystal_F_000 1752
_exptl_crystal_size_max 0.23
_exptl_crystal_size_mid 0.12
_exptl_crystal_size_min 0.10
_refine_diff_density_max 0.708
_refine_diff_density_min -0.514
_refine_ls_extinction_method none
_refine_ls_goodness_of_fit_ref 0.991
_refine_ls_hydrogen_treatment constr
_refine_ls_matrix_type full
_refine_ls_number_parameters 470
_refine_ls_number_reflns 6817
_refine_ls_number_restraints 0
_refine_ls_restrained_S_all 0.991
_refine_ls_R_factor_all 0.1034
_refine_ls_R_factor_gt 0.0497
_refine_ls_shift/su_max 0.001
_refine_ls_shift/su_mean 0.000
_refine_ls_structure_factor_coef Fsqd
_refine_ls_weighting_details 'calc w=1/[\s^2^(Fo^2^)+(0.0490P)^2^] where P=(Fo^2^+2Fc^2^)/3'
_refine_ls_weighting_scheme calc
_refine_ls_wR_factor_gt 0.0979
_refine_ls_wR_factor_ref 0.1182
_reflns_number_gt 3977
_reflns_number_total 6817
_reflns_threshold_expression I>2\s(I)
_cod_data_source_file hy2231.cif
_cod_data_source_block I
_cod_depositor_comments
;
The following automatic conversions were performed:
'_symmetry_cell_setting' value 'Monoclinic' changed to 'monoclinic'
according to '/home/saulius/struct/CIF-dictionaries/cif_core.dic'
dictionary named 'cif_core.dic' version 2.4.1 from 2010-06-29.

Automatic conversion script
Id: cif_fix_enum 1527 2010-12-29 10:47:43Z saulius 

The following automatic conversions were performed:

'_symmetry_cell_setting' value 'Monoclinic' changed to 'monoclinic'
according to /home/saulius/struct/CIF-dictionaries/cif_core.dic
dictionary named 'cif_core.dic' version 2.4.1 from 2010-06-29.

Automatic conversion script
Id: cif_fix_values 1715 2011-07-08 13:25:40Z adriana 
;
_cod_original_sg_symbol_H-M 'P 21/c'
_cod_database_code 2223847
_cod_database_fobs_code 2223847

loop_
_symmetry_equiv_pos_as_xyz
'x, y, z'
'-x, y+1/2, -z+1/2'
'-x, -y, -z'
'x, -y-1/2, z-1/2'

loop_
_atom_site_type_symbol
_atom_site_label
_atom_site_fract_x
_atom_site_fract_y
_atom_site_fract_z
_atom_site_U_iso_or_equiv
_atom_site_adp_type
_atom_site_calc_flag
_atom_site_refinement_flags
_atom_site_occupancy
_atom_site_disorder_assembly
_atom_site_disorder_group
Sn Sn1 0.10099(2) 0.12890(2) 0.47025(4) 0.05219(15) Uani d . 1 . .
Sn Sn2 0.38411(2) 0.62318(2) 0.50071(4) 0.05156(15) Uani d . 1 . .
N N1 0.2956(6) 0.3125(4) 0.2880(8) 0.114(4) Uani d P 0.779(11) A 1
H H1A 0.3287 0.3315 0.2434 0.137 Uiso calc PR 0.779(11) A 1
H H1B 0.2821 0.2727 0.2755 0.137 Uiso calc PR 0.779(11) A 1
N N1' 0.1716(19) 0.4464(14) 0.651(3) 0.115(15) Uani d P 0.221(11) A 2
H H1'1 0.1391 0.4264 0.6957 0.137 Uiso calc PR 0.221(11) A 2
H H1'2 0.1840 0.4863 0.6649 0.137 Uiso calc PR 0.221(11) A 2
O O1 0.1354(3) 0.2228(2) 0.5117(4) 0.0692(13) Uani d . 1 . .
O O2 0.2105(3) 0.2097(2) 0.3578(4) 0.0795(15) Uani d . 1 . .
O O3 0.3397(3) 0.5353(2) 0.4374(4) 0.0675(13) Uani d . 1 . .
O O4 0.2656(3) 0.5431(2) 0.5924(5) 0.0835(16) Uani d . 1 . .
C C1 0.1864(4) 0.2446(3) 0.4355(7) 0.0638(19) Uani d . 1 . .
C C2 0.2869(4) 0.5114(3) 0.5085(7) 0.0607(18) Uani d . 1 A .
C C3 0.2115(4) 0.3142(3) 0.4498(6) 0.0562(17) Uani d . 1 A .
C C4 0.2659(4) 0.3438(3) 0.3745(6) 0.0632(19) Uani d . 1 . .
H H4 0.2866 0.3209 0.3131 0.076 Uiso calc PR 0.221(11) A 2
C C5 0.2882(4) 0.4090(3) 0.3949(6) 0.0586(17) Uani d . 1 A .
H H5 0.3240 0.4290 0.3460 0.070 Uiso calc R 1 . .
C C6 0.2583(4) 0.4436(3) 0.4849(6) 0.0516(16) Uani d . 1 . .
C C7 0.2036(4) 0.4148(3) 0.5592(6) 0.0596(18) Uani d . 1 A .
H H7 0.1825 0.4385 0.6195 0.072 Uiso calc PR 0.779(11) A 1
C C8 0.1815(4) 0.3513(3) 0.5423(6) 0.0582(17) Uani d . 1 . .
H H8 0.1459 0.3321 0.5926 0.070 Uiso calc R 1 A .
C C9 0.0258(4) 0.1346(3) 0.3130(5) 0.0515(16) Uani d . 1 . .
C C10 -0.0170(5) 0.0805(4) 0.2715(6) 0.077(2) Uani d . 1 . .
H H10 -0.0089 0.0410 0.3093 0.093 Uiso calc R 1 . .
C C11 -0.0726(5) 0.0839(5) 0.1734(8) 0.104(3) Uani d . 1 . .
H H11 -0.1012 0.0473 0.1472 0.124 Uiso calc R 1 . .
C C12 -0.0836(6) 0.1415(6) 0.1178(7) 0.102(3) Uani d . 1 . .
H H12 -0.1205 0.1445 0.0537 0.122 Uiso calc R 1 . .
C C13 -0.0408(6) 0.1952(5) 0.1552(7) 0.093(3) Uani d . 1 . .
H H13 -0.0473 0.2340 0.1151 0.112 Uiso calc R 1 . .
C C14 0.0124(4) 0.1916(4) 0.2533(6) 0.070(2) Uani d . 1 . .
H H14 0.0397 0.2288 0.2793 0.084 Uiso calc R 1 . .
C C15 0.2028(3) 0.0628(3) 0.4790(6) 0.0526(16) Uani d . 1 . .
C C16 0.2554(4) 0.0572(4) 0.3900(6) 0.073(2) Uani d . 1 . .
H H16 0.2516 0.0863 0.3283 0.087 Uiso calc R 1 . .
C C17 0.3143(5) 0.0082(5) 0.3920(8) 0.090(3) Uani d . 1 . .
H H17 0.3491 0.0039 0.3311 0.108 Uiso calc R 1 . .
C C18 0.3205(5) -0.0344(4) 0.4860(10) 0.094(3) Uani d . 1 . .
H H18 0.3595 -0.0673 0.4880 0.113 Uiso calc R 1 . .
C C19 0.2698(5) -0.0278(4) 0.5741(9) 0.095(3) Uani d . 1 . .
H H19 0.2750 -0.0561 0.6367 0.114 Uiso calc R 1 . .
C C20 0.2104(4) 0.0199(3) 0.5737(7) 0.069(2) Uani d . 1 . .
H H20 0.1759 0.0236 0.6352 0.082 Uiso calc R 1 . .
C C21 0.0269(4) 0.1116(3) 0.6144(5) 0.0509(15) Uani d . 1 . .
C C22 -0.0530(4) 0.0879(3) 0.6002(6) 0.0553(16) Uani d . 1 . .
H H22 -0.0750 0.0800 0.5255 0.066 Uiso calc R 1 . .
C C23 -0.1008(4) 0.0757(3) 0.6940(6) 0.0638(19) Uani d . 1 . .
H H23 -0.1540 0.0600 0.6812 0.077 Uiso calc R 1 . .
C C24 -0.0702(4) 0.0868(4) 0.8053(6) 0.072(2) Uani d . 1 . .
H H24 -0.1019 0.0786 0.8684 0.087 Uiso calc R 1 . .
C C25 0.0088(5) 0.1104(4) 0.8218(6) 0.084(2) Uani d . 1 . .
H H25 0.0301 0.1182 0.8970 0.101 Uiso calc R 1 . .
C C26 0.0568(4) 0.1227(4) 0.7297(6) 0.072(2) Uani d . 1 . .
H H26 0.1098 0.1386 0.7437 0.086 Uiso calc R 1 . .
C C27 0.4553(3) 0.6039(3) 0.6564(5) 0.0492(15) Uani d . 1 . .
C C28 0.4742(4) 0.6534(4) 0.7344(6) 0.0687(19) Uani d . 1 . .
H H28 0.4552 0.6949 0.7164 0.082 Uiso calc R 1 . .
C C29 0.5197(5) 0.6444(4) 0.8370(7) 0.087(2) Uani d . 1 . .
H H29 0.5317 0.6792 0.8863 0.104 Uiso calc R 1 . .
C C30 0.5473(5) 0.5828(5) 0.8659(7) 0.083(2) Uani d . 1 . .
H H30 0.5773 0.5756 0.9356 0.099 Uiso calc R 1 . .
C C31 0.5300(4) 0.5320(4) 0.7901(7) 0.079(2) Uani d . 1 . .
H H31 0.5488 0.4906 0.8090 0.094 Uiso calc R 1 . .
C C32 0.4848(4) 0.5421(3) 0.6863(6) 0.0643(19) Uani d . 1 . .
H H32 0.4741 0.5075 0.6360 0.077 Uiso calc R 1 . .
C C33 0.2954(4) 0.6970(3) 0.5277(5) 0.0516(16) Uani d . 1 . .
C C34 0.2495(4) 0.6946(3) 0.6257(6) 0.0648(19) Uani d . 1 . .
H H34 0.2551 0.6595 0.6760 0.078 Uiso calc R 1 . .
C C35 0.1955(5) 0.7441(4) 0.6493(7) 0.082(2) Uani d . 1 . .
H H35 0.1642 0.7418 0.7144 0.099 Uiso calc R 1 . .
C C36 0.1885(5) 0.7961(4) 0.5766(9) 0.093(3) Uani d . 1 . .
H H36 0.1524 0.8293 0.5926 0.112 Uiso calc R 1 . .
C C37 0.2348(5) 0.8000(4) 0.4785(8) 0.091(3) Uani d . 1 . .
H H37 0.2301 0.8358 0.4296 0.109 Uiso calc R 1 . .
C C38 0.2879(4) 0.7501(3) 0.4550(6) 0.068(2) Uani d . 1 . .
H H38 0.3188 0.7522 0.3895 0.082 Uiso calc R 1 . .
C C39 0.4583(4) 0.6455(3) 0.3583(5) 0.0500(16) Uani d . 1 . .
C C40 0.4259(4) 0.6553(3) 0.2455(6) 0.0621(18) Uani d . 1 . .
H H40 0.3693 0.6535 0.2304 0.075 Uiso calc R 1 . .
C C41 0.4768(5) 0.6679(4) 0.1550(6) 0.075(2) Uani d . 1 . .
H H41 0.4540 0.6732 0.0799 0.090 Uiso calc R 1 . .
C C42 0.5597(5) 0.6725(4) 0.1753(7) 0.083(2) Uani d . 1 . .
H H42 0.5934 0.6811 0.1145 0.100 Uiso calc R 1 . .
C C43 0.5933(5) 0.6645(4) 0.2864(7) 0.085(2) Uani d . 1 . .
H H43 0.6497 0.6688 0.3008 0.102 Uiso calc R 1 . .
C C44 0.5436(4) 0.6500(4) 0.3774(6) 0.068(2) Uani d . 1 . .
H H44 0.5673 0.6433 0.4517 0.082 Uiso calc R 1 . .

loop_
_atom_site_aniso_label
_atom_site_aniso_U_11
_atom_site_aniso_U_22
_atom_site_aniso_U_33
_atom_site_aniso_U_12
_atom_site_aniso_U_13
_atom_site_aniso_U_23
Sn1 0.0469(3) 0.0480(3) 0.0620(3) -0.0044(2) 0.0065(2) 0.0041(2)
Sn2 0.0482(3) 0.0452(3) 0.0621(3) -0.0012(2) 0.0105(2) 0.0023(2)
N1 0.135(8) 0.076(6) 0.142(9) -0.035(6) 0.090(7) -0.034(6)
N1' 0.13(3) 0.08(2) 0.14(3) -0.04(2) 0.09(2) -0.03(2)
O1 0.077(3) 0.055(3) 0.077(3) -0.020(3) 0.015(3) 0.003(2)
O2 0.089(4) 0.056(3) 0.096(4) -0.015(3) 0.028(3) -0.006(3)
O3 0.077(3) 0.052(3) 0.075(3) -0.023(3) 0.011(3) -0.005(2)
O4 0.089(4) 0.062(3) 0.103(4) -0.017(3) 0.033(3) -0.015(3)
C1 0.059(4) 0.050(4) 0.083(5) -0.006(4) 0.007(4) 0.004(4)
C2 0.050(4) 0.048(4) 0.084(5) -0.011(4) 0.005(4) 0.009(4)
C3 0.051(4) 0.049(4) 0.069(5) -0.005(3) 0.000(3) 0.005(3)
C4 0.055(4) 0.057(4) 0.080(5) -0.009(4) 0.019(4) -0.001(4)
C5 0.052(4) 0.057(4) 0.067(5) -0.015(4) 0.013(3) 0.007(4)
C6 0.051(4) 0.041(4) 0.063(4) -0.004(3) 0.005(3) 0.008(3)
C7 0.062(4) 0.054(4) 0.063(4) -0.018(4) 0.013(3) 0.004(4)
C8 0.052(4) 0.060(4) 0.064(4) -0.011(4) 0.013(3) 0.018(4)
C9 0.051(4) 0.054(4) 0.050(4) 0.009(3) 0.008(3) 0.006(3)
C10 0.091(5) 0.065(5) 0.073(5) 0.020(5) -0.013(4) -0.009(4)
C11 0.104(7) 0.108(8) 0.095(7) 0.012(6) -0.026(6) -0.026(6)
C12 0.103(7) 0.141(9) 0.060(5) 0.042(7) -0.009(5) 0.001(6)
C13 0.095(7) 0.121(8) 0.065(6) 0.041(6) 0.016(5) 0.038(5)
C14 0.064(4) 0.071(5) 0.077(5) 0.011(4) 0.013(4) 0.016(4)
C15 0.034(3) 0.059(4) 0.065(4) -0.007(3) 0.001(3) -0.007(4)
C16 0.056(4) 0.078(5) 0.083(5) -0.001(4) 0.003(4) -0.017(4)
C17 0.058(5) 0.094(7) 0.119(8) 0.000(5) 0.017(5) -0.031(6)
C18 0.060(5) 0.071(6) 0.149(9) 0.016(5) -0.012(6) -0.025(6)
C19 0.070(5) 0.067(6) 0.144(9) 0.004(5) -0.018(6) 0.012(6)
C20 0.056(4) 0.065(5) 0.085(5) -0.004(4) -0.001(4) 0.003(4)
C21 0.050(3) 0.040(4) 0.063(4) -0.010(3) -0.001(3) 0.010(3)
C22 0.053(4) 0.057(4) 0.054(4) -0.009(4) -0.004(3) 0.003(3)
C23 0.044(4) 0.064(5) 0.084(5) -0.006(4) 0.007(4) -0.002(4)
C24 0.069(5) 0.083(5) 0.066(5) -0.008(5) 0.020(4) -0.013(4)
C25 0.081(5) 0.110(7) 0.062(5) -0.021(5) 0.010(4) -0.027(5)
C26 0.055(4) 0.094(6) 0.066(4) -0.021(4) 0.005(3) -0.025(5)
C27 0.041(3) 0.053(4) 0.055(4) -0.001(3) 0.015(3) 0.002(3)
C28 0.085(5) 0.057(4) 0.065(5) 0.005(4) 0.008(4) 0.001(4)
C29 0.100(6) 0.090(6) 0.069(5) -0.003(5) 0.000(5) -0.005(5)
C30 0.079(5) 0.103(7) 0.066(5) 0.004(6) -0.002(4) 0.016(5)
C31 0.073(5) 0.067(5) 0.095(6) 0.015(5) 0.003(5) 0.025(5)
C32 0.064(4) 0.051(4) 0.078(5) 0.010(4) 0.003(4) 0.003(4)
C33 0.044(3) 0.051(4) 0.060(4) 0.003(3) -0.002(3) -0.001(3)
C34 0.066(4) 0.068(5) 0.061(4) 0.010(4) 0.009(4) -0.003(4)
C35 0.076(5) 0.085(6) 0.086(6) 0.021(5) 0.015(4) -0.006(5)
C36 0.078(6) 0.075(6) 0.125(8) 0.033(5) -0.002(6) -0.030(6)
C37 0.108(7) 0.061(5) 0.102(7) 0.019(5) -0.002(6) 0.011(5)
C38 0.070(5) 0.058(4) 0.076(5) 0.009(4) 0.004(4) -0.004(4)
C39 0.050(4) 0.038(3) 0.064(4) 0.001(3) 0.018(3) 0.005(3)
C40 0.059(4) 0.064(4) 0.064(5) 0.001(4) 0.004(4) -0.004(4)
C41 0.086(6) 0.085(6) 0.055(5) -0.013(5) 0.005(4) 0.004(4)
C42 0.090(6) 0.079(6) 0.083(6) -0.008(5) 0.034(5) 0.005(5)
C43 0.059(5) 0.099(7) 0.099(7) -0.007(5) 0.016(4) 0.017(5)
C44 0.057(4) 0.079(5) 0.070(5) -0.009(4) 0.009(4) 0.012(4)

loop_
_atom_type_symbol
_atom_type_description
_atom_type_scat_dispersion_real
_atom_type_scat_dispersion_imag
_atom_type_scat_source
C C 0.0033 0.0016 'International Tables Vol C Tables 4.2.6.8 and 6.1.1.4'
H H 0.0000 0.0000 'International Tables Vol C Tables 4.2.6.8 and 6.1.1.4'
O O 0.0106 0.0060 'International Tables Vol C Tables 4.2.6.8 and 6.1.1.4'
N N 0.0061 0.0033 'International Tables Vol C Tables 4.2.6.8 and 6.1.1.4'
Sn Sn -0.6537 1.4246 'International Tables Vol C Tables 4.2.6.8 and 6.1.1.4'

loop_
_geom_angle_atom_site_label_1
_geom_angle_atom_site_label_2
_geom_angle_atom_site_label_3
_geom_angle_site_symmetry_1
_geom_angle_site_symmetry_3
_geom_angle
_geom_angle_publ_flag
O1 Sn1 C21 . . 97.7(2) ?
O1 Sn1 C9 . . 106.3(2) ?
C21 Sn1 C9 . . 110.3(2) ?
O1 Sn1 C15 . . 112.7(2) ?
C21 Sn1 C15 . . 108.9(2) ?
C9 Sn1 C15 . . 118.8(2) ?
O1 Sn1 O2 . . 51.56(16) ?
C21 Sn1 O2 . . 149.03(19) ?
C9 Sn1 O2 . . 85.7(2) ?
C15 Sn1 O2 . . 83.8(2) ?
O3 Sn2 C27 . . 107.3(2) ?
O3 Sn2 C33 . . 116.7(2) ?
C27 Sn2 C33 . . 110.8(2) ?
O3 Sn2 C39 . . 96.9(2) ?
C27 Sn2 C39 . . 112.5(2) ?
C33 Sn2 C39 . . 111.9(2) ?
O3 Sn2 O4 . . 51.58(16) ?
C27 Sn2 O4 . . 85.79(19) ?
C33 Sn2 O4 . . 83.2(2) ?
C39 Sn2 O4 . . 148.0(2) ?
C4 N1 H1A . . 120.0 ?
C4 N1 H1B . . 120.0 ?
H1A N1 H1B . . 120.0 ?
C7 N1' H1'1 . . 120.0 ?
C7 N1' H1'2 . . 120.0 ?
H1'1 N1' H1'2 . . 120.0 ?
C1 O1 Sn1 . . 109.8(4) ?
C1 O2 Sn1 . . 77.2(4) ?
C2 O3 Sn2 . . 109.7(4) ?
C2 O4 Sn2 . . 77.8(4) ?
O2 C1 O1 . . 121.4(6) ?
O2 C1 C3 . . 123.1(6) ?
O1 C1 C3 . . 115.5(7) ?
O4 C2 O3 . . 120.6(6) ?
O4 C2 C6 . . 122.8(6) ?
O3 C2 C6 . . 116.5(7) ?
C4 C3 C8 . . 118.7(6) ?
C4 C3 C1 . . 121.5(6) ?
C8 C3 C1 . . 119.8(6) ?
N1 C4 C5 . . 119.9(7) ?
N1 C4 C3 . . 121.7(7) ?
C5 C4 C3 . . 118.4(7) ?
N1 C4 H4 . . 0.9 ?
C5 C4 H4 . . 120.8 ?
C3 C4 H4 . . 120.8 ?
C6 C5 C4 . . 121.7(6) ?
C6 C5 H5 . . 119.2 ?
C4 C5 H5 . . 119.2 ?
C5 C6 C7 . . 120.3(6) ?
C5 C6 C2 . . 120.4(6) ?
C7 C6 C2 . . 119.3(6) ?
C8 C7 N1' . . 117.2(13) ?
C8 C7 C6 . . 119.4(7) ?
N1' C7 C6 . . 123.4(13) ?
C8 C7 H7 . . 120.3 ?
N1' C7 H7 . . 3.3 ?
C6 C7 H7 . . 120.3 ?
C7 C8 C3 . . 121.6(6) ?
C7 C8 H8 . . 119.2 ?
C3 C8 H8 . . 119.2 ?
C14 C9 C10 . . 116.9(6) ?
C14 C9 Sn1 . . 122.7(5) ?
C10 C9 Sn1 . . 120.1(5) ?
C9 C10 C11 . . 121.6(7) ?
C9 C10 H10 . . 119.2 ?
C11 C10 H10 . . 119.2 ?
C12 C11 C10 . . 118.9(9) ?
C12 C11 H11 . . 120.6 ?
C10 C11 H11 . . 120.6 ?
C11 C12 C13 . . 120.7(8) ?
C11 C12 H12 . . 119.7 ?
C13 C12 H12 . . 119.7 ?
C12 C13 C14 . . 119.9(8) ?
C12 C13 H13 . . 120.0 ?
C14 C13 H13 . . 120.0 ?
C9 C14 C13 . . 121.9(8) ?
C9 C14 H14 . . 119.0 ?
C13 C14 H14 . . 119.0 ?
C16 C15 C20 . . 119.6(7) ?
C16 C15 Sn1 . . 121.9(5) ?
C20 C15 Sn1 . . 118.3(5) ?
C15 C16 C17 . . 120.2(8) ?
C15 C16 H16 . . 119.9 ?
C17 C16 H16 . . 119.9 ?
C16 C17 C18 . . 119.5(8) ?
C16 C17 H17 . . 120.3 ?
C18 C17 H17 . . 120.3 ?
C19 C18 C17 . . 119.8(9) ?
C19 C18 H18 . . 120.1 ?
C17 C18 H18 . . 120.1 ?
C18 C19 C20 . . 121.8(9) ?
C18 C19 H19 . . 119.1 ?
C20 C19 H19 . . 119.1 ?
C19 C20 C15 . . 119.0(8) ?
C19 C20 H20 . . 120.5 ?
C15 C20 H20 . . 120.5 ?
C22 C21 C26 . . 116.2(6) ?
C22 C21 Sn1 . . 122.1(5) ?
C26 C21 Sn1 . . 121.7(4) ?
C23 C22 C21 . . 122.2(6) ?
C23 C22 H22 . . 118.9 ?
C21 C22 H22 . . 118.9 ?
C24 C23 C22 . . 120.4(6) ?
C24 C23 H23 . . 119.8 ?
C22 C23 H23 . . 119.8 ?
C23 C24 C25 . . 118.6(7) ?
C23 C24 H24 . . 120.7 ?
C25 C24 H24 . . 120.7 ?
C26 C25 C24 . . 121.5(7) ?
C26 C25 H25 . . 119.2 ?
C24 C25 H25 . . 119.2 ?
C25 C26 C21 . . 121.1(6) ?
C25 C26 H26 . . 119.5 ?
C21 C26 H26 . . 119.5 ?
C28 C27 C32 . . 116.9(6) ?
C28 C27 Sn2 . . 120.1(5) ?
C32 C27 Sn2 . . 123.0(5) ?
C29 C28 C27 . . 123.3(7) ?
C29 C28 H28 . . 118.4 ?
C27 C28 H28 . . 118.4 ?
C28 C29 C30 . . 119.0(8) ?
C28 C29 H29 . . 120.5 ?
C30 C29 H29 . . 120.5 ?
C29 C30 C31 . . 119.5(7) ?
C29 C30 H30 . . 120.3 ?
C31 C30 H30 . . 120.3 ?
C30 C31 C32 . . 120.7(7) ?
C30 C31 H31 . . 119.6 ?
C32 C31 H31 . . 119.6 ?
C31 C32 C27 . . 120.6(7) ?
C31 C32 H32 . . 119.7 ?
C27 C32 H32 . . 119.7 ?
C38 C33 C34 . . 119.1(6) ?
C38 C33 Sn2 . . 121.2(5) ?
C34 C33 Sn2 . . 119.4(5) ?
C35 C34 C33 . . 120.6(7) ?
C35 C34 H34 . . 119.7 ?
C33 C34 H34 . . 119.7 ?
C36 C35 C34 . . 119.6(8) ?
C36 C35 H35 . . 120.2 ?
C34 C35 H35 . . 120.2 ?
C35 C36 C37 . . 120.9(8) ?
C35 C36 H36 . . 119.6 ?
C37 C36 H36 . . 119.6 ?
C38 C37 C36 . . 119.2(8) ?
C38 C37 H37 . . 120.4 ?
C36 C37 H37 . . 120.4 ?
C37 C38 C33 . . 120.6(7) ?
C37 C38 H38 . . 119.7 ?
C33 C38 H38 . . 119.7 ?
C40 C39 C44 . . 117.5(6) ?
C40 C39 Sn2 . . 123.1(5) ?
C44 C39 Sn2 . . 119.4(5) ?
C41 C40 C39 . . 121.1(6) ?
C41 C40 H40 . . 119.5 ?
C39 C40 H40 . . 119.5 ?
C42 C41 C40 . . 120.6(7) ?
C42 C41 H41 . . 119.7 ?
C40 C41 H41 . . 119.7 ?
C41 C42 C43 . . 119.6(7) ?
C41 C42 H42 . . 120.2 ?
C43 C42 H42 . . 120.2 ?
C42 C43 C44 . . 120.6(7) ?
C42 C43 H43 . . 119.7 ?
C44 C43 H43 . . 119.7 ?
C43 C44 C39 . . 120.6(7) ?
C43 C44 H44 . . 119.7 ?
C39 C44 H44 . . 119.7 ?

loop_
_geom_bond_atom_site_label_1
_geom_bond_atom_site_label_2
_geom_bond_site_symmetry_2
_geom_bond_distance
_geom_bond_publ_flag
Sn1 O1 . 2.069(4) y
Sn1 O2 . 2.810(5) y
Sn1 C9 . 2.137(6) y
Sn1 C15 . 2.147(6) y
Sn1 C21 . 2.134(6) y
Sn2 O3 . 2.074(4) y
Sn2 O4 . 2.794(5) y
Sn2 C27 . 2.122(6) y
Sn2 C33 . 2.135(6) y
Sn2 C39 . 2.140(6) y
N1 C4 . 1.303(9) ?
N1 H1A . 0.8600 ?
N1 H1B . 0.8600 ?
N1' C7 . 1.37(3) ?
N1' H1'1 . 0.8600 ?
N1' H1'2 . 0.8600 ?
O1 C1 . 1.320(8) ?
O2 C1 . 1.230(8) ?
O3 C2 . 1.315(8) ?
O4 C2 . 1.234(8) ?
C1 C3 . 1.502(9) ?
C2 C6 . 1.495(9) ?
C3 C4 . 1.412(8) ?
C3 C8 . 1.420(9) ?
C4 C5 . 1.412(9) ?
C4 H4 . 0.9300 ?
C5 C6 . 1.371(8) ?
C5 H5 . 0.9300 ?
C6 C7 . 1.401(8) ?
C7 C8 . 1.372(9) ?
C7 H7 . 0.9300 ?
C8 H8 . 0.9300 ?
C9 C14 . 1.375(9) ?
C9 C10 . 1.390(9) ?
C10 C11 . 1.413(10) ?
C10 H10 . 0.9300 ?
C11 C12 . 1.360(12) ?
C11 H11 . 0.9300 ?
C12 C13 . 1.367(12) ?
C12 H12 . 0.9300 ?
C13 C14 . 1.389(10) ?
C13 H13 . 0.9300 ?
C14 H14 . 0.9300 ?
C15 C16 . 1.376(9) ?
C15 C20 . 1.406(9) ?
C16 C17 . 1.395(10) ?
C16 H16 . 0.9300 ?
C17 C18 . 1.396(12) ?
C17 H17 . 0.9300 ?
C18 C19 . 1.349(11) ?
C18 H18 . 0.9300 ?
C19 C20 . 1.381(10) ?
C19 H19 . 0.9300 ?
C20 H20 . 0.9300 ?
C21 C22 . 1.392(8) ?
C21 C26 . 1.410(8) ?
C22 C23 . 1.389(8) ?
C22 H22 . 0.9300 ?
C23 C24 . 1.371(9) ?
C23 H23 . 0.9300 ?
C24 C25 . 1.380(9) ?
C24 H24 . 0.9300 ?
C25 C26 . 1.375(9) ?
C25 H25 . 0.9300 ?
C26 H26 . 0.9300 ?
C27 C28 . 1.387(9) ?
C27 C32 . 1.401(8) ?
C28 C29 . 1.374(10) ?
C28 H28 . 0.9300 ?
C29 C30 . 1.385(11) ?
C29 H29 . 0.9300 ?
C30 C31 . 1.386(10) ?
C30 H30 . 0.9300 ?
C31 C32 . 1.387(9) ?
C31 H31 . 0.9300 ?
C32 H32 . 0.9300 ?
C33 C38 . 1.382(9) ?
C33 C34 . 1.388(8) ?
C34 C35 . 1.385(9) ?
C34 H34 . 0.9300 ?
C35 C36 . 1.364(11) ?
C35 H35 . 0.9300 ?
C36 C37 . 1.394(11) ?
C36 H36 . 0.9300 ?
C37 C38 . 1.382(10) ?
C37 H37 . 0.9300 ?
C38 H38 . 0.9300 ?
C39 C40 . 1.392(8) ?
C39 C44 . 1.398(8) ?
C40 C41 . 1.390(9) ?
C40 H40 . 0.9300 ?
C41 C42 . 1.363(10) ?
C41 H41 . 0.9300 ?
C42 C43 . 1.375(10) ?
C42 H42 . 0.9300 ?
C43 C44 . 1.391(9) ?
C43 H43 . 0.9300 ?
C44 H44 . 0.9300 ?

loop_
_geom_hbond_atom_site_label_D
_geom_hbond_atom_site_label_H
_geom_hbond_atom_site_label_A
_geom_hbond_site_symmetry_A
_geom_hbond_distance_DH
_geom_hbond_distance_HA
_geom_hbond_distance_DA
_geom_hbond_angle_DHA
_geom_hbond_publ_flag
N1 H1B O2 . 0.86 2.02 2.683(9) 133 y
N1' H1'2 O4 . 0.86 1.99 2.63(3) 130 y
